data_2222770
loop_
_publ_author_name
'Kant, Rajni'
'Kohli, Sabeta'
'Sarmal, Lovely'
'Krishnaiah, M.'
'Babu, V. H. H. Surendra'

_publ_section_title
;
 3-(6-Methyl-2-pyridyl)-2-phenoxy-3,4-dihydro-1,3,2-benzoxazaphosphirine
 2-oxide
;
_journal_coeditor_code JH2088
_journal_issue 8
_journal_name_full 'Acta Crystallographica Section E'
_journal_page_first o2003
_journal_paper_doi 10.1107/S1600536809029018
_journal_volume 65
_journal_year 2009
_chemical_formula_iupac 'C19 H17 N2 O3 P'
_chemical_formula_moiety 'C19 H17 N2 O3 P'
_chemical_formula_sum 'C19 H17 N2 O3 P'
_chemical_formula_weight 352.33
_chemical_name_systematic
;3-(6-Methyl-2-pyridyl)-2-phenoxy-3,4-dihydro-1,3,2-benzoxazaphosphirine
 2-oxide
;
_space_group_IT_number 14
_symmetry_cell_setting monoclinic
_symmetry_space_group_name_Hall '-P 2ybc'
_symmetry_space_group_name_H-M 'P 1 21/c 1'
_audit_creation_method 'WinGX routine CIF_UPDATE'
_cell_angle_alpha 90
_cell_angle_beta 104.545(7)
_cell_angle_gamma 90
_cell_formula_units_Z 4
_cell_length_a 9.2852(7)
_cell_length_b 14.2972(11)
_cell_length_c 13.3446(8)
_cell_measurement_reflns_used 4064
_cell_measurement_temperature 293(2)
_cell_measurement_theta_max 30.1
_cell_measurement_theta_min 3.2
_cell_volume 1714.8(2)
_computing_cell_refinement 'CrysAlis Pro (Oxford Diffraction, 2007)'
_computing_data_collection 'CrysAlis Pro (Oxford Diffraction, 2007)'
_computing_data_reduction 'CrysAlis RED (Oxford Diffraction, 2007)'
_computing_molecular_graphics 'ORTEP-3 for Windows (Farrugia, 1997)'
_computing_publication_material 'WinGX (Farrugia, 1999)'
_computing_structure_refinement 'SHELXL97 (Sheldrick, 2008)'
_computing_structure_solution 'SHELXS86 (Sheldrick, 2008)'
_diffrn_measured_fraction_theta_full 0.99
_diffrn_measured_fraction_theta_max 0.977
_diffrn_measurement_device 'x-ray diffractometer with CCD camera'
_diffrn_measurement_device_type 'Oxford Diffraction Xcalibur'
_diffrn_measurement_method \w-2\q
_diffrn_radiation_type MoK\a
_diffrn_radiation_wavelength 0.71073
_diffrn_reflns_av_R_equivalents 0.0173
_diffrn_reflns_limit_h_max 13
_diffrn_reflns_limit_h_min -13
_diffrn_reflns_limit_k_max 20
_diffrn_reflns_limit_k_min -19
_diffrn_reflns_limit_l_max 18
_diffrn_reflns_limit_l_min -18
_diffrn_reflns_number 14565
_diffrn_reflns_theta_full 25
_diffrn_reflns_theta_max 30.09
_diffrn_reflns_theta_min 3.15
_diffrn_standards_number 0
_exptl_absorpt_coefficient_mu 0.181
_exptl_absorpt_correction_type none
_exptl_crystal_colour colourless
_exptl_crystal_density_diffrn 1.365
_exptl_crystal_density_method 'not measured'
_exptl_crystal_description rectangular
_exptl_crystal_F_000 736
_exptl_crystal_size_max 0.30
_exptl_crystal_size_mid 0.24
_exptl_crystal_size_min 0.18
_refine_diff_density_max 0.53
_refine_diff_density_min -0.35
_refine_ls_extinction_method none
_refine_ls_goodness_of_fit_ref 1.083
_refine_ls_hydrogen_treatment constr
_refine_ls_matrix_type full
_refine_ls_number_constraints 0
_refine_ls_number_parameters 227
_refine_ls_number_reflns 4922
_refine_ls_number_restraints 0
_refine_ls_restrained_S_all 1.083
_refine_ls_R_factor_gt 0.0554
_refine_ls_shift/su_max 0
_refine_ls_structure_factor_coef Fsqd
_refine_ls_weighting_details 'calc w=1/[\s^2^(Fo^2^)+(0.0646P)^2^+0.9398P] where P=(Fo^2^+2Fc^2^)/3'
_refine_ls_weighting_scheme calc
_refine_ls_wR_factor_ref 0.1487
_reflns_number_gt 4064
_reflns_number_total 4922
_reflns_threshold_expression I>2\s(I)
_cod_data_source_file jh2088.cif
_cod_data_source_block I
_cod_original_sg_symbol_H-M 'P 21/c'
_cod_database_code 2222770
_cod_database_fobs_code 2222770

loop_
_symmetry_equiv_pos_as_xyz
'x, y, z'
'-x, y+1/2, -z+1/2'
'-x, -y, -z'
'x, -y-1/2, z-1/2'

loop_
_atom_site_type_symbol
_atom_site_label
_atom_site_fract_x
_atom_site_fract_y
_atom_site_fract_z
_atom_site_U_iso_or_equiv
_atom_site_adp_type
_atom_site_calc_flag
_atom_site_refinement_flags
_atom_site_occupancy
_atom_site_disorder_assembly
_atom_site_disorder_group
O O3 0.05137(15) 0.29221(11) 0.30611(10) 0.0431(3) Uani d . 1 . .
P P1 0.15450(5) 0.32614(3) 0.24817(3) 0.03212(13) Uani d . 1 . .
O O2 0.29805(14) 0.26052(10) 0.27286(10) 0.0408(3) Uani d . 1 . .
N N2 0.10589(16) 0.32584(11) 0.11909(11) 0.0342(3) Uani d . 1 . .
N N1 -0.08432(16) 0.42593(11) 0.12856(11) 0.0366(3) Uani d . 1 . .
O O1 0.22025(15) 0.42756(10) 0.27690(10) 0.0409(3) Uani d . 1 . .
C C4 -0.0855(2) 0.36620(14) -0.04067(13) 0.0391(4) Uani d . 1 . .
H H4 -0.0437 0.3271 -0.0814 0.047 Uiso calc R 1 . .
C C13 0.40587(19) 0.26785(13) 0.21602(14) 0.0358(4) Uani d . 1 . .
C C5 -0.02466(18) 0.37381(12) 0.06657(13) 0.0320(3) Uani d . 1 . .
C C8 0.35786(19) 0.27514(13) 0.10910(14) 0.0363(4) Uani d . 1 . .
C C3 -0.2102(2) 0.41944(15) -0.08287(15) 0.0450(4) Uani d . 1 . .
H H3 -0.2522 0.4182 -0.1539 0.054 Uiso calc R 1 . .
C C2 -0.2726(2) 0.47435(15) -0.02010(17) 0.0471(5) Uani d . 1 . .
H H2 -0.3565 0.5103 -0.0482 0.057 Uiso calc R 1 . .
C C9 0.4650(2) 0.27788(16) 0.05260(15) 0.0439(4) Uani d . 1 . .
H H9 0.436 0.2836 -0.0191 0.053 Uiso calc R 1 . .
C C1 -0.2078(2) 0.47521(14) 0.08637(16) 0.0414(4) Uani d . 1 . .
C C11 0.6595(2) 0.26582(18) 0.21010(19) 0.0546(5) Uani d . 1 . .
H H11 0.7603 0.2627 0.2432 0.065 Uiso calc R 1 . .
C C14 0.2129(2) 0.47435(14) 0.36794(15) 0.0417(4) Uani d . 1 . .
C C7 0.1947(2) 0.27754(18) 0.05690(16) 0.0496(5) Uani d . 1 . .
H H7A 0.1803 0.309 -0.0093 0.06 Uiso calc R 1 . .
H H7B 0.1586 0.2139 0.0436 0.06 Uiso calc R 1 . .
C C10 0.6146(2) 0.27217(16) 0.10275(18) 0.0482(5) Uani d . 1 . .
H H10 0.6856 0.2726 0.0644 0.058 Uiso calc R 1 . .
C C12 0.5546(2) 0.26421(17) 0.26780(16) 0.0499(5) Uani d . 1 . .
H H12 0.5836 0.2608 0.3397 0.06 Uiso calc R 1 . .
C C19 0.1181(3) 0.5491(2) 0.3572(3) 0.0860(10) Uani d . 1 . .
H H19 0.0597 0.5665 0.2926 0.103 Uiso calc R 1 . .
C C6 -0.2732(3) 0.5295(2) 0.1604(2) 0.0663(7) Uani d . 1 . .
H H6A -0.2875 0.4887 0.2143 0.099 Uiso calc R 1 . .
H H6B -0.3673 0.5554 0.1241 0.099 Uiso calc R 1 . .
H H6C -0.2068 0.5792 0.1904 0.099 Uiso calc R 1 . .
C C16 0.2972(7) 0.5017(3) 0.5483(3) 0.1263(18) Uani d . 1 . .
H H16 0.3597 0.4863 0.6122 0.152 Uiso calc R 1 . .
C C18 0.1120(5) 0.5980(3) 0.4456(5) 0.136(2) Uani d . 1 . .
H H18 0.0477 0.6486 0.4405 0.163 Uiso calc R 1 . .
C C17 0.2005(7) 0.5726(4) 0.5416(4) 0.131(2) Uani d . 1 . .
H H17 0.1929 0.6044 0.6008 0.157 Uiso calc R 1 . .
C C15 0.3051(4) 0.4509(2) 0.4605(2) 0.0841(10) Uani d . 1 . .
H H15 0.3724 0.4019 0.4653 0.101 Uiso calc R 1 . .

loop_
_atom_site_aniso_label
_atom_site_aniso_U_11
_atom_site_aniso_U_22
_atom_site_aniso_U_33
_atom_site_aniso_U_12
_atom_site_aniso_U_13
_atom_site_aniso_U_23
O3 0.0409(7) 0.0518(8) 0.0405(7) -0.0031(6) 0.0173(5) 0.0077(6)
P1 0.0333(2) 0.0364(2) 0.0278(2) -0.00139(17) 0.00979(15) 0.00310(16)
O2 0.0383(6) 0.0486(8) 0.0376(6) 0.0065(6) 0.0135(5) 0.0127(6)
N2 0.0328(7) 0.0418(8) 0.0282(6) 0.0032(6) 0.0079(5) -0.0012(6)
N1 0.0345(7) 0.0399(8) 0.0352(7) 0.0003(6) 0.0083(6) -0.0003(6)
O1 0.0492(7) 0.0427(7) 0.0329(6) -0.0091(6) 0.0145(5) -0.0034(5)
C4 0.0400(9) 0.0458(10) 0.0310(8) -0.0047(8) 0.0080(7) 0.0007(7)
C13 0.0346(8) 0.0349(8) 0.0392(8) 0.0019(7) 0.0117(7) 0.0049(7)
C5 0.0308(7) 0.0337(8) 0.0314(7) -0.0042(6) 0.0078(6) 0.0019(6)
C8 0.0342(8) 0.0379(9) 0.0377(8) 0.0003(7) 0.0107(7) -0.0025(7)
C3 0.0459(10) 0.0507(11) 0.0339(9) -0.0058(8) 0.0018(7) 0.0082(8)
C2 0.0395(10) 0.0432(10) 0.0534(11) 0.0020(8) 0.0017(8) 0.0109(9)
C9 0.0438(10) 0.0511(11) 0.0397(9) 0.0029(8) 0.0160(8) -0.0003(8)
C1 0.0385(9) 0.0375(9) 0.0475(10) 0.0004(7) 0.0096(7) 0.0000(8)
C11 0.0326(9) 0.0686(15) 0.0609(13) 0.0015(9) 0.0089(9) 0.0047(11)
C14 0.0473(10) 0.0404(10) 0.0404(9) -0.0088(8) 0.0165(8) -0.0073(8)
C7 0.0351(9) 0.0737(15) 0.0393(9) 0.0042(9) 0.0081(7) -0.0191(10)
C10 0.0389(9) 0.0512(12) 0.0597(12) -0.0003(8) 0.0221(9) 0.0022(10)
C12 0.0397(10) 0.0657(14) 0.0419(10) 0.0061(9) 0.0055(8) 0.0082(9)
C19 0.0632(16) 0.077(2) 0.114(3) 0.0136(15) 0.0152(16) -0.0319(19)
C6 0.0618(14) 0.0702(17) 0.0664(15) 0.0237(13) 0.0150(12) -0.0107(13)
C16 0.220(5) 0.113(3) 0.0428(15) -0.033(4) 0.028(2) -0.0242(19)
C18 0.104(3) 0.113(3) 0.209(6) -0.006(3) 0.075(4) -0.095(4)
C17 0.190(5) 0.115(3) 0.124(4) -0.075(4) 0.104(4) -0.083(3)
C15 0.129(3) 0.0735(18) 0.0397(12) 0.0134(18) 0.0022(14) -0.0051(12)

loop_
_atom_type_symbol
_atom_type_description
_atom_type_scat_dispersion_real
_atom_type_scat_dispersion_imag
_atom_type_scat_source
C C 0.003 0.002 'International Tables Vol C Tables 4.2.6.8 and 6.1.1.4'
H H 0 0 'International Tables Vol C Tables 4.2.6.8 and 6.1.1.4'
N N 0.006 0.003 'International Tables Vol C Tables 4.2.6.8 and 6.1.1.4'
O O 0.011 0.006 'International Tables Vol C Tables 4.2.6.8 and 6.1.1.4'
P P 0.102 0.094 'International Tables Vol C Tables 4.2.6.8 and 6.1.1.4'

loop_
_geom_angle_atom_site_label_1
_geom_angle_atom_site_label_2
_geom_angle_atom_site_label_3
_geom_angle_site_symmetry_1
_geom_angle_site_symmetry_3
_geom_angle
_geom_angle_publ_flag
O3 P1 O1 . . 116.20(8) ?
O3 P1 O2 . . 108.72(8) ?
O1 P1 O2 . . 103.73(8) ?
O3 P1 N2 . . 120.26(8) ?
O1 P1 N2 . . 103.92(7) ?
O2 P1 N2 . . 101.96(7) ?
C13 O2 P1 . . 121.11(11) ?
C5 N2 C7 . . 118.48(14) ?
C5 N2 P1 . . 119.09(12) ?
C7 N2 P1 . . 122.43(12) ?
C5 N1 C1 . . 118.50(15) ?
C14 O1 P1 . . 123.14(12) ?
C3 C4 C5 . . 117.00(18) ?
C3 C4 H4 . . 121.5 ?
C5 C4 H4 . . 121.5 ?
C12 C13 C8 . . 122.67(17) ?
C12 C13 O2 . . 119.08(16) ?
C8 C13 O2 . . 118.21(15) ?
N1 C5 C4 . . 123.51(16) ?
N1 C5 N2 . . 113.65(14) ?
C4 C5 N2 . . 122.83(16) ?
C13 C8 C9 . . 118.07(16) ?
C13 C8 C7 . . 120.34(16) ?
C9 C8 C7 . . 121.58(17) ?
C2 C3 C4 . . 120.22(18) ?
C2 C3 H3 . . 119.9 ?
C4 C3 H3 . . 119.9 ?
C3 C2 C1 . . 118.98(18) ?
C3 C2 H2 . . 120.5 ?
C1 C2 H2 . . 120.5 ?
C10 C9 C8 . . 120.23(18) ?
C10 C9 H9 . . 119.9 ?
C8 C9 H9 . . 119.9 ?
N1 C1 C2 . . 121.71(18) ?
N1 C1 C6 . . 116.08(18) ?
C2 C1 C6 . . 122.20(19) ?
C12 C11 C10 . . 120.19(18) ?
C12 C11 H11 . . 119.9 ?
C10 C11 H11 . . 119.9 ?
C15 C14 C19 . . 122.0(3) ?
C15 C14 O1 . . 120.9(2) ?
C19 C14 O1 . . 116.8(2) ?
N2 C7 C8 . . 112.96(15) ?
N2 C7 H7A . . 109 ?
C8 C7 H7A . . 109 ?
N2 C7 H7B . . 109 ?
C8 C7 H7B . . 109 ?
H7A C7 H7B . . 107.8 ?
C9 C10 C11 . . 120.42(18) ?
C9 C10 H10 . . 119.8 ?
C11 C10 H10 . . 119.8 ?
C13 C12 C11 . . 118.40(19) ?
C13 C12 H12 . . 120.8 ?
C11 C12 H12 . . 120.8 ?
C14 C19 C18 . . 117.9(4) ?
C14 C19 H19 . . 121 ?
C18 C19 H19 . . 121 ?
C1 C6 H6A . . 109.5 ?
C1 C6 H6B . . 109.5 ?
H6A C6 H6B . . 109.5 ?
C1 C6 H6C . . 109.5 ?
H6A C6 H6C . . 109.5 ?
H6B C6 H6C . . 109.5 ?
C17 C16 C15 . . 120.8(4) ?
C17 C16 H16 . . 119.6 ?
C15 C16 H16 . . 119.6 ?
C17 C18 C19 . . 120.9(4) ?
C17 C18 H18 . . 119.5 ?
C19 C18 H18 . . 119.5 ?
C16 C17 C18 . . 119.4(3) ?
C16 C17 H17 . . 120.3 ?
C18 C17 H17 . . 120.3 ?
C14 C15 C16 . . 118.8(4) ?
C14 C15 H15 . . 120.6 ?
C16 C15 H15 . . 120.6 ?

loop_
_geom_bond_atom_site_label_1
_geom_bond_atom_site_label_2
_geom_bond_site_symmetry_2
_geom_bond_distance
_geom_bond_publ_flag
O3 P1 . 1.4567(13) ?
P1 O1 . 1.5825(14) ?
P1 O2 . 1.5953(14) ?
P1 N2 . 1.6675(14) ?
O2 C13 . 1.404(2) ?
N2 C5 . 1.416(2) ?
N2 C7 . 1.479(2) ?
N1 C5 . 1.333(2) ?
N1 C1 . 1.343(2) ?
O1 C14 . 1.404(2) ?
C4 C3 . 1.382(3) ?
C4 C5 . 1.405(2) ?
C4 H4 . 0.93 ?
C13 C12 . 1.381(3) ?
C13 C8 . 1.388(2) ?
C8 C9 . 1.391(2) ?
C8 C7 . 1.501(3) ?
C3 C2 . 1.377(3) ?
C3 H3 . 0.93 ?
C2 C1 . 1.397(3) ?
C2 H2 . 0.93 ?
C9 C10 . 1.385(3) ?
C9 H9 . 0.93 ?
C1 C6 . 1.500(3) ?
C11 C12 . 1.385(3) ?
C11 C10 . 1.391(3) ?
C11 H11 . 0.93 ?
C14 C15 . 1.356(3) ?
C14 C19 . 1.369(4) ?
C7 H7A . 0.97 ?
C7 H7B . 0.97 ?
C10 H10 . 0.93 ?
C12 H12 . 0.93 ?
C19 C18 . 1.385(5) ?
C19 H19 . 0.93 ?
C6 H6A . 0.96 ?
C6 H6B . 0.96 ?
C6 H6C . 0.96 ?
C16 C17 . 1.342(7) ?
C16 C15 . 1.396(5) ?
C16 H16 . 0.93 ?
C18 C17 . 1.384(8) ?
C18 H18 . 0.93 ?
C17 H17 . 0.93 ?
C15 H15 . 0.93 ?

loop_
_geom_hbond_atom_site_label_D
_geom_hbond_atom_site_label_H
_geom_hbond_atom_site_label_A
_geom_hbond_site_symmetry_A
_geom_hbond_distance_DH
_geom_hbond_distance_HA
_geom_hbond_distance_DA
_geom_hbond_angle_DHA
C4 H4 O3 4_565 0.93 2.57 3.497(3) 174
C9 H9 O2 4_565 0.93 2.82 3.706(2) 159
C7 H7A O3 4_565 0.97 2.85 3.425(2) 119
C3 H3 O1 3_565 0.93 2.81 3.373(3) 120
C11 H11 O3 1_655 0.93 2.66 3.561(2) 165
C6 H6C O2 2 0.96 2.81 3.443(3) 124
C18 H18 N2 2 0.93 2.92 3.818(5) 163
C10 H10 Cg2 1_655 0.93 2.78 3.437(2) 128
